data_7107824
loop_
_publ_author_name
'Rainer Streubel'
'Jose Manuel Villalba Franco'
'Gregor Schnakenburg'
'Arturo Espinosa Ferao'

_publ_section_title
;
 The difference between the reactivity of a terminal phosphinidene and a
 Li/Cl phosphiniodenoid complex in cycloaddition chemistry -- in the
 importance of template-induced selectivity
;
_journal_name_full Chem.Commun.
_journal_page_first 5986
_journal_paper_doi 10.1039/c2cc31851b
_journal_volume 48
_journal_year 2012
_chemical_formula_moiety 'C18 H26 N O5 P S Si2 W'
_chemical_formula_sum 'C18 H26 N O5 P S Si2 W'
_chemical_formula_weight 639.46
_chemical_name_systematic
;
?
;
_space_group_IT_number 2
_symmetry_cell_setting triclinic
_symmetry_space_group_name_Hall '-P 1'
_symmetry_space_group_name_H-M 'P -1'
_atom_sites_solution_hydrogens geom
_atom_sites_solution_primary direct
_atom_sites_solution_secondary difmap
_audit_creation_method SHELXL-97
_cell_angle_alpha 72.585(2)
_cell_angle_beta 74.551(3)
_cell_angle_gamma 77.633(3)
_cell_formula_units_Z 2
_cell_length_a 9.2854(4)
_cell_length_b 9.7913(5)
_cell_length_c 15.3748(7)
_cell_measurement_reflns_used 4617
_cell_measurement_temperature 123(2)
_cell_measurement_theta_max 29.13
_cell_measurement_theta_min 1.00
_cell_volume 1271.74(11)
_computing_cell_refinement 'HKL Scalepack (Otwinowski & Minor 1997)'
_computing_data_collection 'HKL Denzo and Scalepack (Otwinowski & Minor 1997)'
_computing_data_reduction 'HKL Denzo and Scalepack (Otwinowski & Minor 1997)'
_computing_molecular_graphics 'DIAMOND (Brandenburg, 1999)'
_computing_publication_material 'SHELXL97 (Sheldrick, 1997)'
_computing_structure_refinement 'SHELXL-97 (Sheldrick, 1997)'
_computing_structure_solution 'SHELXS-97 (Sheldrick, 1990)'
_diffrn_ambient_temperature 123(2)
_diffrn_detector_area_resol_mean 9
_diffrn_measured_fraction_theta_full 0.975
_diffrn_measured_fraction_theta_max 0.975
_diffrn_measurement_device '95mm CCD camera on \k-goniostat'
_diffrn_measurement_device_type 'Nonius KappaCCD'
_diffrn_measurement_method 'CCD rotation images, thick slices'
_diffrn_radiation_monochromator 'horizonally mounted graphite crystal'
_diffrn_radiation_type MoK\a
_diffrn_radiation_wavelength 0.71073
_diffrn_reflns_av_R_equivalents 0.0913
_diffrn_reflns_av_sigmaI/netI 0.0962
_diffrn_reflns_limit_h_max 12
_diffrn_reflns_limit_h_min -12
_diffrn_reflns_limit_k_max 12
_diffrn_reflns_limit_k_min -12
_diffrn_reflns_limit_l_max 19
_diffrn_reflns_limit_l_min -20
_diffrn_reflns_number 16486
_diffrn_reflns_theta_full 28.00
_diffrn_reflns_theta_max 28.00
_diffrn_reflns_theta_min 2.43
_exptl_absorpt_coefficient_mu 4.807
_exptl_absorpt_correction_T_max 0.6997
_exptl_absorpt_correction_T_min 0.2494
_exptl_absorpt_correction_type multi-scan
_exptl_absorpt_process_details
;
R.H. Blessing, Acta Cryst. (1995), A51, 33-38
;
_exptl_crystal_colour colourless
_exptl_crystal_density_diffrn 1.670
_exptl_crystal_density_method 'not measured'
_exptl_crystal_description plate
_exptl_crystal_F_000 628
_exptl_crystal_size_max 0.40
_exptl_crystal_size_mid 0.32
_exptl_crystal_size_min 0.08
_refine_diff_density_max 1.704
_refine_diff_density_min -2.811
_refine_diff_density_rms 0.227
_refine_ls_extinction_coef 0.0015(3)
_refine_ls_extinction_expression Fc^*^=kFc[1+0.001xFc^2^\l^3^/sin(2\q)]^-1/4^
_refine_ls_extinction_method SHELXL
_refine_ls_goodness_of_fit_ref 0.951
_refine_ls_hydrogen_treatment constr
_refine_ls_matrix_type full
_refine_ls_number_parameters 290
_refine_ls_number_reflns 5984
_refine_ls_number_restraints 52
_refine_ls_restrained_S_all 0.955
_refine_ls_R_factor_all 0.0581
_refine_ls_R_factor_gt 0.0401
_refine_ls_shift/su_max 0.001
_refine_ls_shift/su_mean 0.000
_refine_ls_structure_factor_coef Fsqd
_refine_ls_weighting_details 'calc w=1/[\s^2^(Fo^2^)+(0.0239P)^2^+0.0000P] where P=(Fo^2^+2Fc^2^)/3'
_refine_ls_weighting_scheme calc
_refine_ls_wR_factor_gt 0.0779
_refine_ls_wR_factor_ref 0.0832
_reflns_number_gt 4775
_reflns_number_total 5984
_reflns_threshold_expression >2sigma(I)
_cod_data_source_file c2cc31851b.txt
_cod_data_source_block 4
_cod_original_cell_volume 1271.75(10)
_cod_database_code 7107824

loop_
_symmetry_equiv_pos_as_xyz
'x, y, z'
'-x, -y, -z'

loop_
_atom_site_label
_atom_site_type_symbol
_atom_site_fract_x
_atom_site_fract_y
_atom_site_fract_z
_atom_site_U_iso_or_equiv
_atom_site_adp_type
_atom_site_occupancy
_atom_site_symmetry_multiplicity
_atom_site_calc_flag
_atom_site_refinement_flags
_atom_site_disorder_assembly
_atom_site_disorder_group
C1 C 0.3895(5) 0.7390(5) 0.7392(4) 0.0181(11) Uani 1 1 d . . .
H1 H 0.3396 0.7384 0.6892 0.022 Uiso 1 1 calc R A 1
C2 C 0.2981(5) 0.8280(6) 0.8030(4) 0.0194(11) Uani 1 1 d . C .
C3 C 0.2896(6) 0.7918(6) 0.8976(4) 0.0246(12) Uani 1 1 d . . .
H3 H 0.3424 0.7057 0.9302 0.030 Uiso 1 1 calc R B 1
C4 C 0.1339(12) 1.0234(11) 0.8455(7) 0.0334(17) Uani 0.849(6) 1 d PU C 1
H4 H 0.0668 1.1122 0.8388 0.040 Uiso 0.849(6) 1 calc PR C 1
S S 0.1758(2) 0.9163(2) 0.94936(15) 0.0330(6) Uani 0.849(6) 1 d PU C 1
C4S C 0.206(6) 0.948(5) 0.949(3) 0.0333(18) Uani 0.151(6) 1 d PDU C 2
H4S H 0.2034 0.9646 1.0068 0.040 Uiso 0.151(6) 1 calc PR C 2
SS S 0.1369(16) 1.0478(15) 0.8589(9) 0.027(4) Uani 0.151(6) 1 d PDU C 2
C5 C 0.2105(5) 0.9630(6) 0.7741(4) 0.0206(11) Uani 1 1 d . . .
H5 H 0.2055 1.0077 0.7108 0.025 Uiso 1 1 calc R C 1
C6 C 0.4378(6) 0.4689(6) 0.7609(4) 0.0256(13) Uani 1 1 d . . .
H6A H 0.3381 0.4454 0.7971 0.038 Uiso 1 1 calc R D 1
H6B H 0.5151 0.3863 0.7775 0.038 Uiso 1 1 calc R D 1
H6C H 0.4400 0.4906 0.6941 0.038 Uiso 1 1 calc R D 1
C7 C 0.6690(5) 0.7670(5) 0.7856(3) 0.0160(11) Uani 1 1 d . . .
H7 H 0.5761 0.7791 0.8353 0.019 Uiso 1 1 calc R E 1
C8 C 0.7896(7) 0.4365(6) 0.8462(4) 0.0334(14) Uani 1 1 d U F 1
H8A H 0.8195 0.4344 0.7804 0.050 Uiso 1 1 calc R F 1
H8B H 0.6865 0.4136 0.8720 0.050 Uiso 1 1 calc R F 1
H8C H 0.8589 0.3649 0.8812 0.050 Uiso 1 1 calc R F 1
C9 C 0.9988(6) 0.6478(7) 0.8192(4) 0.0352(12) Uani 1 1 d U F 1
H9A H 1.0567 0.5738 0.8607 0.053 Uiso 1 1 calc R F 1
H9B H 1.0068 0.7439 0.8231 0.053 Uiso 1 1 calc R F 1
H9C H 1.0391 0.6402 0.7548 0.053 Uiso 1 1 calc R F 1
C10 C 0.7254(7) 0.6261(7) 0.9803(4) 0.0389(13) Uani 1 1 d U F 1
H10A H 0.6189 0.6122 1.0002 0.058 Uiso 1 1 calc R F 1
H10B H 0.7351 0.7201 0.9868 0.058 Uiso 1 1 calc R F 1
H10C H 0.7846 0.5489 1.0194 0.058 Uiso 1 1 calc R F 1
C11 C 0.8965(6) 0.9809(6) 0.6491(4) 0.0242(12) Uani 1 1 d . G 1
H11A H 0.8796 0.9754 0.5900 0.036 Uiso 1 1 calc R G 1
H11B H 0.9773 0.9038 0.6682 0.036 Uiso 1 1 calc R G 1
H11C H 0.9256 1.0751 0.6409 0.036 Uiso 1 1 calc R G 1
C12 C 0.7358(7) 1.0123(7) 0.8448(4) 0.0345(15) Uani 1 1 d . G 1
H12A H 0.7535 1.1132 0.8256 0.052 Uiso 1 1 calc R G 1
H12B H 0.8207 0.9499 0.8701 0.052 Uiso 1 1 calc R G 1
H12C H 0.6424 1.0020 0.8929 0.052 Uiso 1 1 calc R G 1
C13 C 0.5561(6) 1.0811(6) 0.6960(4) 0.0269(13) Uani 1 1 d . G 1
H13A H 0.5868 1.1757 0.6611 0.040 Uiso 1 1 calc R G 1
H13B H 0.4714 1.0930 0.7485 0.040 Uiso 1 1 calc R G 1
H13C H 0.5248 1.0393 0.6547 0.040 Uiso 1 1 calc R G 1
C14 C 0.8239(6) 0.6640(6) 0.4164(4) 0.0244(12) Uani 1 1 d . H 1
C15 C 0.6950(5) 0.9021(6) 0.4974(4) 0.0214(12) Uani 1 1 d . H 1
C16 C 0.5279(6) 0.6662(5) 0.5244(4) 0.0202(11) Uani 1 1 d . H 1
C17 C 0.7693(5) 0.4632(6) 0.5999(4) 0.0227(12) Uani 1 1 d . H 1
C18 C 0.9376(6) 0.6888(5) 0.5661(4) 0.0205(12) Uani 1 1 d . H 1
N N 0.4681(4) 0.5956(4) 0.7818(3) 0.0190(9) Uani 1 1 d . H 1
O1 O 0.8748(5) 0.6541(5) 0.3422(3) 0.0390(11) Uani 1 1 d . H 1
O2 O 0.6777(4) 1.0246(4) 0.4661(3) 0.0321(10) Uani 1 1 d . H 1
O3 O 0.4166(4) 0.6546(4) 0.5112(3) 0.0292(9) Uani 1 1 d . H 1
O4 O 0.7950(4) 0.3407(4) 0.6293(3) 0.0310(9) Uani 1 1 d . H 1
O5 O 1.0574(4) 0.6884(4) 0.5736(3) 0.0339(10) Uani 1 1 d . H 1
P P 0.59632(14) 0.70750(14) 0.70746(9) 0.0154(3) Uani 1 1 d . H 1
Si1 Si 0.79694(16) 0.62041(17) 0.85544(11) 0.0234(3) Uani 1 1 d U F 1
Si2 Si 0.71820(16) 0.95834(16) 0.74138(10) 0.0202(3) Uani 1 1 d . G 1
W W 0.72994(2) 0.68236(2) 0.547767(14) 0.01680(9) Uani 1 1 d . H 1

loop_
_atom_site_aniso_label
_atom_site_aniso_U_11
_atom_site_aniso_U_22
_atom_site_aniso_U_33
_atom_site_aniso_U_23
_atom_site_aniso_U_13
_atom_site_aniso_U_12
C1 0.014(2) 0.018(3) 0.023(3) -0.007(2) -0.004(2) -0.002(2)
C2 0.015(2) 0.021(3) 0.022(3) -0.007(2) -0.002(2) -0.002(2)
C3 0.017(3) 0.025(3) 0.029(3) -0.007(3) -0.005(2) 0.003(2)
C4 0.032(2) 0.033(2) 0.0340(17) -0.0087(12) -0.0075(15) -0.0033(14)
S 0.0326(11) 0.0366(11) 0.0278(9) -0.0149(8) -0.0030(8) 0.0040(8)
C4S 0.032(2) 0.033(2) 0.0339(19) -0.0089(13) -0.0074(15) -0.0037(14)
SS 0.026(4) 0.027(4) 0.028(4) -0.008(2) -0.006(2) -0.0026(19)
C5 0.016(2) 0.023(3) 0.022(3) -0.004(2) -0.007(2) 0.000(2)
C6 0.023(3) 0.020(3) 0.032(3) -0.005(3) -0.001(2) -0.009(2)
C7 0.019(2) 0.016(3) 0.015(3) -0.005(2) -0.004(2) -0.003(2)
C8 0.0335(16) 0.0327(16) 0.0332(16) -0.0076(10) -0.0075(10) -0.0037(10)
C9 0.0323(13) 0.0357(16) 0.0365(16) -0.0065(10) -0.0087(9) -0.0055(10)
C10 0.0406(16) 0.0390(16) 0.0367(14) -0.0100(10) -0.0086(9) -0.0046(10)
C11 0.024(3) 0.015(3) 0.036(3) -0.006(2) -0.009(2) -0.005(2)
C12 0.040(3) 0.032(4) 0.038(4) -0.017(3) -0.007(3) -0.009(3)
C13 0.025(3) 0.019(3) 0.034(3) -0.003(3) -0.008(2) -0.002(2)
C14 0.025(3) 0.015(3) 0.033(4) -0.002(3) -0.016(3) 0.004(2)
C15 0.015(2) 0.020(3) 0.024(3) -0.006(2) -0.002(2) 0.004(2)
C16 0.027(3) 0.011(3) 0.023(3) -0.005(2) -0.006(2) -0.003(2)
C17 0.014(2) 0.024(3) 0.026(3) -0.005(3) -0.003(2) 0.003(2)
C18 0.027(3) 0.010(3) 0.023(3) -0.004(2) 0.000(2) -0.005(2)
N 0.015(2) 0.016(2) 0.025(2) -0.0075(19) -0.0004(18) -0.0012(17)
O1 0.045(3) 0.038(3) 0.027(2) -0.013(2) -0.001(2) 0.006(2)
O2 0.041(2) 0.015(2) 0.032(2) -0.0027(18) -0.0029(19) 0.0015(18)
O3 0.026(2) 0.027(2) 0.041(2) -0.0122(19) -0.0134(18) -0.0029(18)
O4 0.030(2) 0.013(2) 0.044(3) -0.0064(18) -0.0038(19) 0.0009(17)
O5 0.017(2) 0.038(3) 0.051(3) -0.018(2) -0.0074(18) -0.0025(18)
P 0.0140(6) 0.0123(7) 0.0195(7) -0.0038(5) -0.0042(5) -0.0006(5)
Si1 0.0233(7) 0.0211(8) 0.0260(8) -0.0015(7) -0.0114(6) -0.0025(6)
Si2 0.0199(7) 0.0169(8) 0.0263(8) -0.0077(6) -0.0074(6) -0.0022(6)
W 0.01597(12) 0.01330(12) 0.02030(14) -0.00607(9) -0.00314(8) 0.00111(8)

loop_
_atom_type_symbol
_atom_type_description
_atom_type_scat_dispersion_real
_atom_type_scat_dispersion_imag
_atom_type_scat_source
C C 0.0033 0.0016 'International Tables Vol C Tables 4.2.6.8 and 6.1.1.4'
H H 0.0000 0.0000 'International Tables Vol C Tables 4.2.6.8 and 6.1.1.4'
N N 0.0061 0.0033 'International Tables Vol C Tables 4.2.6.8 and 6.1.1.4'
O O 0.0106 0.0060 'International Tables Vol C Tables 4.2.6.8 and 6.1.1.4'
P P 0.1023 0.0942 'International Tables Vol C Tables 4.2.6.8 and 6.1.1.4'
S S 0.1246 0.1234 'International Tables Vol C Tables 4.2.6.8 and 6.1.1.4'
Si Si 0.0817 0.0704 'International Tables Vol C Tables 4.2.6.8 and 6.1.1.4'
W W -0.8490 6.8722 'International Tables Vol C Tables 4.2.6.8 and 6.1.1.4'

loop_
_geom_angle_atom_site_label_1
_geom_angle_atom_site_label_2
_geom_angle_atom_site_label_3
_geom_angle
C2 C1 N 117.3(4)
C2 C1 P 125.3(3)
N C1 P 62.0(2)
C2 C1 H1 114.0
N C1 H1 114.0
P C1 H1 114.0
C3 C2 C5 111.0(5)
C3 C2 C1 124.8(5)
C5 C2 C1 124.2(5)
C2 C3 S 112.6(4)
C2 C3 C4S 112.0(10)
C2 C3 H3 123.7
S C3 H3 123.7
C4S C3 H3 122.6
C5 C4 S 110.3(7)
C5 C4 H4 124.8
S C4 H4 124.8
C3 S C4 92.3(4)
SS C4S C3 95(3)
SS C4S H4S 132.3
C3 C4S H4S 132.3
C4S SS C5 106(2)
C4 C5 C2 113.7(6)
C2 C5 SS 113.6(6)
C4 C5 H5 123.2
C2 C5 H5 123.2
SS C5 H5 122.7
P C7 Si2 115.7(3)
P C7 Si1 114.7(3)
Si2 C7 Si1 118.4(2)
P C7 H7 101.3
Si2 C7 H7 101.3
Si1 C7 H7 101.3
O1 C14 W 179.0(5)
O2 C15 W 177.6(5)
O3 C16 W 178.7(4)
O4 C17 W 178.2(4)
O5 C18 W 176.8(5)
C6 N C1 117.2(4)
C6 N P 123.5(3)
C1 N P 68.9(2)
N P C7 103.8(2)
N P C1 49.0(2)
C7 P C1 108.6(2)
N P W 123.12(15)
C7 P W 126.76(16)
C1 P W 120.45(17)
C9 Si1 C8 107.3(3)
C9 Si1 C10 108.6(3)
C8 Si1 C10 108.7(3)
C9 Si1 C7 113.5(2)
C8 Si1 C7 111.9(2)
C10 Si1 C7 106.6(3)
C13 Si2 C12 107.5(3)
C13 Si2 C11 109.7(2)
C12 Si2 C11 109.1(2)
C13 Si2 C7 108.1(2)
C12 Si2 C7 107.1(2)
C11 Si2 C7 115.0(2)
C14 W C18 89.8(2)
C14 W C15 89.4(2)
C18 W C15 91.09(19)
C14 W C17 91.2(2)
C18 W C17 87.42(19)
C15 W C17 178.4(2)
C14 W C16 87.2(2)
C18 W C16 176.3(2)
C15 W C16 91.1(2)
C17 W C16 90.4(2)
C14 W P 176.04(15)
C18 W P 94.11(14)
C15 W P 89.88(14)
C17 W P 89.63(15)
C16 W P 88.89(14)

loop_
_geom_bond_atom_site_label_1
_geom_bond_atom_site_label_2
_geom_bond_distance
C1 C2 1.481(7)
C1 N 1.483(6)
C1 P 1.833(5)
C1 H1 1.0000
C2 C3 1.374(7)
C2 C5 1.410(7)
C3 S 1.679(6)
C3 C4S 1.86(7)
C3 H3 0.9500
C4 C5 1.360(11)
C4 S 1.719(10)
C4 H4 0.9500
C4S SS 1.63(2)
C4S H4S 0.9500
SS C5 1.668(14)
C5 H5 0.9500
C6 N 1.470(6)
C6 H6A 0.9800
C6 H6B 0.9800
C6 H6C 0.9800
C7 P 1.804(5)
C7 Si2 1.903(5)
C7 Si1 1.911(5)
C7 H7 1.0000
C8 Si1 1.865(6)
C8 H8A 0.9800
C8 H8B 0.9800
C8 H8C 0.9800
C9 Si1 1.861(5)
C9 H9A 0.9800
C9 H9B 0.9800
C9 H9C 0.9800
C10 Si1 1.871(6)
C10 H10A 0.9800
C10 H10B 0.9800
C10 H10C 0.9800
C11 Si2 1.876(5)
C11 H11A 0.9800
C11 H11B 0.9800
C11 H11C 0.9800
C12 Si2 1.875(6)
C12 H12A 0.9800
C12 H12B 0.9800
C12 H12C 0.9800
C13 Si2 1.866(5)
C13 H13A 0.9800
C13 H13B 0.9800
C13 H13C 0.9800
C14 O1 1.137(6)
C14 W 2.021(6)
C15 O2 1.145(6)
C15 W 2.042(5)
C16 O3 1.139(6)
C16 W 2.048(5)
C17 O4 1.145(6)
C17 W 2.042(6)
C18 O5 1.147(6)
C18 W 2.038(5)
N P 1.734(4)
P W 2.4973(13)

loop_
_geom_torsion_atom_site_label_1
_geom_torsion_atom_site_label_2
_geom_torsion_atom_site_label_3
_geom_torsion_atom_site_label_4
_geom_torsion
N C1 C2 C3 4.8(7)
P C1 C2 C3 -68.9(6)
N C1 C2 C5 -176.6(4)
P C1 C2 C5 109.8(5)
C5 C2 C3 S 1.3(5)
C1 C2 C3 S -179.9(4)
C5 C2 C3 C4S -13.5(19)
C1 C2 C3 C4S 165.3(18)
C2 C3 S C4 0.1(5)
C4S C3 S C4 90(4)
C5 C4 S C3 -1.4(6)
C2 C3 C4S SS 15(3)
S C3 C4S SS -80(3)
C3 C4S SS C5 -10(2)
S C4 C5 C2 2.4(8)
S C4 C5 SS -88(7)
C3 C2 C5 C4 -2.4(7)
C1 C2 C5 C4 178.8(6)
C3 C2 C5 SS 6.0(7)
C1 C2 C5 SS -172.8(6)
C4S SS C5 C4 98(7)
C4S SS C5 C2 5(2)
C2 C1 N C6 124.7(4)
P C1 N C6 -117.8(4)
C2 C1 N P -117.5(4)
C6 N P C7 -147.7(4)
C1 N P C7 102.8(3)
C6 N P C1 109.4(5)
C6 N P W 5.8(5)
C1 N P W -103.6(3)
Si2 C7 P N -146.2(3)
Si1 C7 P N 70.4(3)
Si2 C7 P C1 -95.2(3)
Si1 C7 P C1 121.4(3)
Si2 C7 P W 61.6(3)
Si1 C7 P W -81.8(3)
C2 C1 P N 105.0(5)
C2 C1 P C7 12.8(5)
N C1 P C7 -92.3(3)
C2 C1 P W -145.7(4)
N C1 P W 109.2(2)
P C7 Si1 C9 110.1(3)
Si2 C7 Si1 C9 -32.2(4)
P C7 Si1 C8 -11.5(4)
Si2 C7 Si1 C8 -153.9(3)
P C7 Si1 C10 -130.3(3)
Si2 C7 Si1 C10 87.4(3)
P C7 Si2 C13 48.3(3)
Si1 C7 Si2 C13 -169.7(3)
P C7 Si2 C12 163.9(3)
Si1 C7 Si2 C12 -54.1(4)
P C7 Si2 C11 -74.6(3)
Si1 C7 Si2 C11 67.4(3)
N P W C18 -131.2(2)
C7 P W C18 16.1(3)
C1 P W C18 170.4(2)
N P W C15 137.7(2)
C7 P W C15 -75.0(3)
C1 P W C15 79.3(2)
N P W C17 -43.8(2)
C7 P W C17 103.5(3)
C1 P W C17 -102.2(2)
N P W C16 46.6(2)
C7 P W C16 -166.1(3)
C1 P W C16 -11.8(2)
